data_9011414
loop_
_publ_author_name
'Frueh, A. J.'

_publ_section_title
;
 The crystallography of silver sulfide, Ag2S
;
_journal_name_full 'Zeitschrift fur Kristallographie'
_journal_page_first 136
_journal_page_last 144
_journal_volume 110
_journal_year 1958
_chemical_compound_source 'Freiberg, Saxony, Germany'
_chemical_formula_sum 'Ag2 S'
_chemical_name_mineral Acanthite
_space_group_IT_number 14
_symmetry_space_group_name_Hall '-P 2yn'
_symmetry_space_group_name_H-M 'P 1 21/n 1'
_cell_angle_alpha 90
_cell_angle_beta 99.58
_cell_angle_gamma 90
_cell_length_a 4.23
_cell_length_b 6.91
_cell_length_c 7.87
_cell_formula_units_Z 4
_cell_volume 226.827
_database_code_amcsd 0010584
_exptl_crystal_density_diffrn 7.256
_cod_database_code 9011414

loop_
_space_group_symop_operation_xyz
x,y,z
1/2+x,1/2-y,1/2+z
1/2-x,1/2+y,1/2-z
-x,-y,-z

loop_
_atom_site_label
_atom_site_fract_x
_atom_site_fract_y
_atom_site_fract_z
AgI 0.75800 0.01500 0.30500
AgII 0.28500 0.32000 0.43500
S 0.35900 0.23900 0.13400

loop_
_cod_related_entry_id
_cod_related_entry_database
_cod_related_entry_code
1 AMCSD 0010584
